data_4512498
loop_
_publ_author_name
'Knichal, Jane V.'
'Gee, William J.'
'Burrows, Andrew D.'
'Raithby, Paul R.'
'Wilson, Chick C.'

_publ_section_title
;
 Role of Ethynyl-Derived Weak Hydrogen-Bond Interactions in the
 Supramolecular Structures of 1D, 2D, and 3D Coordination Polymers
 Containing 5-Ethynyl-1,3-benzenedicarboxylate
;
_journal_issue 1
_journal_name_full 'Crystal Growth &amp; Design'
_journal_page_first 465
_journal_paper_doi 10.1021/cg501535b
_journal_volume 15
_journal_year 2015
_chemical_formula_moiety 'C10 H6 O4, H2 O '
_chemical_formula_sum 'C10 H8 O5'
_chemical_formula_weight 208.16
_chemical_name_systematic
; 
 ebdc 
;
_space_group_IT_number 2
_symmetry_cell_setting triclinic
_symmetry_space_group_name_Hall '-P 1'
_symmetry_space_group_name_H-M 'P -1'
_atom_sites_solution_hydrogens geom
_atom_sites_solution_primary direct
_atom_sites_solution_secondary difmap
_audit_creation_method SHELXL-97
_cell_angle_alpha 91.611(5)
_cell_angle_beta 92.252(6)
_cell_angle_gamma 100.278(5)
_cell_formula_units_Z 2
_cell_length_a 3.6787(2)
_cell_length_b 9.5290(6)
_cell_length_c 13.7468(10)
_cell_measurement_reflns_used 1221
_cell_measurement_temperature 150.05(10)
_cell_measurement_theta_max 27.1720
_cell_measurement_theta_min 3.6120
_cell_volume 473.48(5)
_computing_cell_refinement
;
CrysAlisPro, Agilent Technologies,
Version 1.171.36.28 (release 01-02-2013 CrysAlis171 .NET)
(compiled Feb  1 2013,16:14:44)
;
_computing_data_collection
;
CrysAlisPro, Agilent Technologies,
Version 1.171.36.28 (release 01-02-2013 CrysAlis171 .NET)
(compiled Feb  1 2013,16:14:44)
;
_computing_data_reduction
;
CrysAlisPro, Agilent Technologies,
Version 1.171.36.28 (release 01-02-2013 CrysAlis171 .NET)
(compiled Feb  1 2013,16:14:44)
;
_computing_molecular_graphics 'POV-Ray, version 3.6, 2004'
_computing_structure_refinement 'SHELXL-97 (Sheldrick, 1997)'
_computing_structure_solution 'SHELXS-97 (Sheldrick, 1990)'
_diffrn_ambient_temperature 150.05(10)
_diffrn_detector_area_resol_mean 10.3795
_diffrn_measured_fraction_theta_full 0.998
_diffrn_measured_fraction_theta_max 0.862
_diffrn_measurement_device_type 'Xcalibur, Atlas, Gemini ultra'
_diffrn_measurement_method '\w scans'
_diffrn_radiation_monochromator graphite
_diffrn_radiation_source 'Enhance (Mo) X-ray Source'
_diffrn_radiation_type 'Mo K\a'
_diffrn_radiation_wavelength 0.7107
_diffrn_reflns_av_R_equivalents 0.0628
_diffrn_reflns_av_sigmaI/netI 0.1043
_diffrn_reflns_limit_h_max 5
_diffrn_reflns_limit_h_min -4
_diffrn_reflns_limit_k_max 12
_diffrn_reflns_limit_k_min -13
_diffrn_reflns_limit_l_max 17
_diffrn_reflns_limit_l_min -18
_diffrn_reflns_number 6367
_diffrn_reflns_theta_full 25.00
_diffrn_reflns_theta_max 29.6273
_diffrn_reflns_theta_min 2.9678
_exptl_absorpt_coefficient_mu 0.119
_exptl_absorpt_correction_T_max 1.00000
_exptl_absorpt_correction_T_min 0.82997
_exptl_absorpt_correction_type multi-scan
_exptl_absorpt_process_details
;
CrysAlisPro, Agilent Technologies,
Version 1.171.36.28 (release 01-02-2013 CrysAlis171 .NET)
(compiled Feb  1 2013,16:14:44)
Empirical absorption correction using spherical harmonics,
 implemented in SCALE3 ABSPACK scaling algorithm.
;
_exptl_crystal_colour colourless
_exptl_crystal_density_diffrn 1.460
_exptl_crystal_density_method 'not measured'
_exptl_crystal_description needle
_exptl_crystal_F_000 216
_exptl_crystal_size_max 0.5
_exptl_crystal_size_mid 0.2
_exptl_crystal_size_min 0.2
_refine_diff_density_max 0.316
_refine_diff_density_min -0.230
_refine_diff_density_rms 0.060
_refine_ls_extinction_method none
_refine_ls_goodness_of_fit_ref 0.901
_refine_ls_hydrogen_treatment mixed
_refine_ls_matrix_type full
_refine_ls_number_parameters 140
_refine_ls_number_reflns 2289
_refine_ls_number_restraints 3
_refine_ls_restrained_S_all 0.976
_refine_ls_R_factor_all 0.1303
_refine_ls_R_factor_gt 0.0624
_refine_ls_shift/su_max 0.000
_refine_ls_shift/su_mean 0.000
_refine_ls_structure_factor_coef Fsqd
_refine_ls_weighting_details 'calc w=1/[\s^2^(Fo^2^)+(0.0861P)^2^+0.1049P] where P=(Fo^2^+2Fc^2^)/3'
_refine_ls_weighting_scheme calc
_refine_ls_wR_factor_gt 0.1396
_refine_ls_wR_factor_ref 0.1798
_reflns_number_gt 1248
_reflns_number_total 2289
_reflns_threshold_expression >2sigma(I)
_cod_data_source_file cg501535b_si_002.cif
_cod_data_source_block c:\prr234
_cod_depositor_comments 'Adding full bibliography for 4512498--4512503.cif.'
_cod_original_cell_volume 473.49(6)
_cod_database_code 4512498

loop_
_symmetry_equiv_pos_as_xyz
'x, y, z'
'-x, -y, -z'

loop_
_atom_site_label
_atom_site_type_symbol
_atom_site_fract_x
_atom_site_fract_y
_atom_site_fract_z
_atom_site_U_iso_or_equiv
_atom_site_adp_type
_atom_site_occupancy
_atom_site_symmetry_multiplicity
_atom_site_calc_flag
_atom_site_refinement_flags
O1 O 1.1674(6) 0.9770(2) 0.12183(14) 0.0312(6) Uani 1 1 d .
O3 O 0.7139(6) 0.4562(2) 0.09941(15) 0.0332(6) Uani 1 1 d D
C7 C 0.7153(7) 0.8535(3) 0.3408(2) 0.0238(7) Uani 1 1 d .
H7 H 0.7475 0.9425 0.3758 0.029 Uiso 1 1 calc R
C8 C 0.5634(8) 0.4531(3) 0.1838(2) 0.0250(7) Uani 1 1 d .
C5 C 0.5013(7) 0.6000(3) 0.3315(2) 0.0240(7) Uani 1 1 d .
H5 H 0.3875 0.5148 0.3604 0.029 Uiso 1 1 calc R
O4 O 0.3887(6) 0.3463(2) 0.21797(16) 0.0375(6) Uani 1 1 d .
O2 O 1.0145(6) 1.0958(2) 0.25097(16) 0.0373(6) Uani 1 1 d .
C1 C 1.0214(8) 0.9784(3) 0.1995(2) 0.0238(7) Uani 1 1 d .
C2 C 0.8356(7) 0.8477(3) 0.2465(2) 0.0221(6) Uani 1 1 d .
C3 C 0.7884(7) 0.7176(3) 0.1943(2) 0.0228(6) Uani 1 1 d .
H3 H 0.8713 0.7133 0.1299 0.027 Uiso 1 1 calc R
C4 C 0.6190(7) 0.5943(3) 0.2375(2) 0.0221(6) Uani 1 1 d .
O5 O 0.5901(7) 0.2004(2) 0.02251(17) 0.0488(7) Uani 1 1 d D
C9 C 0.4242(8) 0.7360(3) 0.4818(2) 0.0273(7) Uani 1 1 d .
C6 C 0.5477(7) 0.7295(3) 0.3844(2) 0.0229(6) Uani 1 1 d .
C10 C 0.3221(9) 0.7459(3) 0.5619(2) 0.0373(8) Uani 1 1 d .
H10 H 0.2402 0.7539 0.6262 0.045 Uiso 1 1 calc R
H2 H 0.6810 0.3549 0.0678 0.032(8) Uiso 1 1 d RD
H4 H 0.7055 0.1630 -0.0279 0.098(17) Uiso 1 1 d RD
H1 H 1.1169 1.1831 0.2238 0.100(16) Uiso 1 1 d R
H6 H 0.4455 0.1112 0.0560 0.15(2) Uiso 1 1 d RD

loop_
_atom_site_aniso_label
_atom_site_aniso_U_11
_atom_site_aniso_U_22
_atom_site_aniso_U_33
_atom_site_aniso_U_23
_atom_site_aniso_U_13
_atom_site_aniso_U_12
O1 0.0408(13) 0.0223(11) 0.0287(12) 0.0005(9) 0.0121(10) -0.0014(9)
O3 0.0470(14) 0.0219(11) 0.0285(12) -0.0038(9) 0.0094(10) -0.0010(10)
C7 0.0235(15) 0.0198(14) 0.0266(15) -0.0030(12) 0.0013(12) 0.0003(12)
C8 0.0253(15) 0.0211(15) 0.0270(16) 0.0008(12) -0.0031(13) 0.0012(12)
C5 0.0219(15) 0.0220(14) 0.0267(16) 0.0056(12) 0.0021(12) -0.0010(12)
O4 0.0515(15) 0.0186(11) 0.0365(13) 0.0009(9) 0.0036(11) -0.0100(10)
O2 0.0532(15) 0.0175(11) 0.0371(13) -0.0035(9) 0.0187(11) -0.0075(10)
C1 0.0237(15) 0.0218(14) 0.0246(15) 0.0001(12) 0.0016(12) -0.0001(12)
C2 0.0215(15) 0.0201(14) 0.0240(15) 0.0008(11) 0.0008(12) 0.0020(12)
C3 0.0199(15) 0.0229(15) 0.0245(15) 0.0009(12) 0.0005(12) 0.0012(12)
C4 0.0202(15) 0.0192(13) 0.0257(15) 0.0017(11) 0.0001(12) 0.0000(11)
O5 0.0717(18) 0.0290(12) 0.0417(14) -0.0065(11) 0.0221(13) -0.0047(12)
C9 0.0261(16) 0.0284(16) 0.0270(17) 0.0011(13) 0.0027(13) 0.0035(13)
C6 0.0201(15) 0.0242(15) 0.0235(15) 0.0019(12) 0.0015(12) 0.0016(12)
C10 0.040(2) 0.044(2) 0.0287(18) 0.0020(15) 0.0074(15) 0.0080(16)

loop_
_atom_type_symbol
_atom_type_description
_atom_type_scat_dispersion_real
_atom_type_scat_dispersion_imag
_atom_type_scat_source
C C 0.0033 0.0016 'International Tables Vol C Tables 4.2.6.8 and 6.1.1.4'
H H 0.0000 0.0000 'International Tables Vol C Tables 4.2.6.8 and 6.1.1.4'
N N 0.0061 0.0033 'International Tables Vol C Tables 4.2.6.8 and 6.1.1.4'
O O 0.0106 0.0060 'International Tables Vol C Tables 4.2.6.8 and 6.1.1.4'

loop_
_geom_angle_atom_site_label_1
_geom_angle_atom_site_label_2
_geom_angle_atom_site_label_3
_geom_angle
C8 O3 H2 110.8
C2 C7 C6 120.5(3)
C2 C7 H7 119.8
C6 C7 H7 119.8
O4 C8 O3 124.5(3)
O4 C8 C4 121.3(3)
O3 C8 C4 114.3(2)
C4 C5 C6 120.7(3)
C4 C5 H5 119.6
C6 C5 H5 119.6
C1 O2 H1 117.4
O1 C1 O2 123.2(3)
O1 C1 C2 123.7(3)
O2 C1 C2 113.1(2)
C7 C2 C3 120.2(3)
C7 C2 C1 121.2(3)
C3 C2 C1 118.6(2)
C4 C3 C2 119.3(3)
C4 C3 H3 120.3
C2 C3 H3 120.3
C5 C4 C3 120.5(3)
C5 C4 C8 118.7(3)
C3 C4 C8 120.8(3)
H4 O5 H6 104.7
C10 C9 C6 177.9(3)
C5 C6 C7 118.8(3)
C5 C6 C9 120.9(3)
C7 C6 C9 120.2(3)
C9 C10 H10 180.0

loop_
_geom_bond_atom_site_label_1
_geom_bond_atom_site_label_2
_geom_bond_distance
O1 C1 1.215(3)
O3 C8 1.304(3)
O3 H2 1.0330
C7 C2 1.389(4)
C7 C6 1.394(4)
C7 H7 0.9500
C8 O4 1.219(3)
C8 C4 1.494(4)
C5 C4 1.381(4)
C5 C6 1.395(4)
C5 H5 0.9500
O2 C1 1.311(3)
O2 H1 0.9432
C1 C2 1.487(4)
C2 C3 1.395(4)
C3 C4 1.388(4)
C3 H3 0.9500
O5 H4 0.9233
O5 H6 1.0478
C9 C10 1.184(4)
C9 C6 1.434(4)
C10 H10 0.9500

loop_
_geom_hbond_atom_site_label_D
_geom_hbond_atom_site_label_H
_geom_hbond_atom_site_label_A
_geom_hbond_distance_DH
_geom_hbond_distance_HA
_geom_hbond_distance_DA
_geom_hbond_angle_DHA
_geom_hbond_site_symmetry_A
O3 H2 O5 1.03 1.56 2.586(3) 174.3 .
O2 H1 O4 0.94 1.70 2.595(3) 157.6 1_665
O5 H6 O1 1.05 1.78 2.822(3) 171.9 1_445
O5 H4 O1 0.92 1.96 2.843(3) 159.7 2_765
